data_4502890
loop_
_publ_author_name
'Tripuramallu, Bharat Kumar'
'Manna, Paulami'
'Nagaprasad Reddy, Samala'
'Das, Samar K.'

_publ_section_title
;
 Factors Affecting the Conformational Modulation of Flexible Ligands in
 the Self-Assembly Process of Coordination Polymers: Synthesis, Structural
 Characterization, Magnetic Properties, and Theoretical Studies of
 [Co(pda)(bix)]n, [Ni(pda)(bix)(H2O)]n,
 [Cu(pda)(bix)2(H2O)2]n&#x00B7;8nH2O, [Co2(\m-OH)(pda)(ptz)]n&#x00B7;nH2O,
 [Co(hfipbb)(bix)0.5]n, and [Co(2,6-pydc)(bix)1.5]n&#x00B7;4nH2O
;
_journal_issue 2
_journal_name_full 'Crystal Growth &amp; Design'
_journal_page_first 777
_journal_paper_doi 10.1021/cg201111r
_journal_volume 12
_journal_year 2012
_chemical_formula_moiety 'C24 H24 N4 Ni O5'
_chemical_formula_sum 'C24 H24 N4 Ni O5'
_chemical_formula_weight 507.18
_chemical_name_systematic
; 
 ? 
;
_space_group_IT_number 14
_symmetry_cell_setting monoclinic
_symmetry_space_group_name_Hall '-P 2yn'
_symmetry_space_group_name_H-M 'P 1 21/n 1'
_atom_sites_solution_hydrogens geom
_atom_sites_solution_primary direct
_atom_sites_solution_secondary difmap
_audit_creation_method SHELXL-97
_cell_angle_alpha 90.00
_cell_angle_beta 100.017(7)
_cell_angle_gamma 90.00
_cell_formula_units_Z 4
_cell_length_a 8.655(4)
_cell_length_b 10.949(6)
_cell_length_c 23.799(12)
_cell_measurement_reflns_used 8647
_cell_measurement_temperature 298(2)
_cell_measurement_theta_max 25.03
_cell_measurement_theta_min 2.40
_cell_volume 2220.9(19)
_computing_cell_refinement 'Bruker SMART'
_computing_data_collection 'Bruker SMART'
_computing_data_reduction 'Bruker SAINT'
_computing_molecular_graphics 'Bruker SHELXTL'
_computing_publication_material 'Bruker SHELXTL'
_computing_structure_refinement 'SHELXL-97 (Sheldrick, 1997)'
_computing_structure_solution 'SHELXS-97 (Sheldrick, 1990)'
_diffrn_ambient_temperature 298(2)
_diffrn_measured_fraction_theta_full 0.997
_diffrn_measured_fraction_theta_max 0.997
_diffrn_measurement_device_type 'CCD area detector'
_diffrn_measurement_method 'phi and omega scans'
_diffrn_radiation_monochromator graphite
_diffrn_radiation_source 'fine-focus sealed tube'
_diffrn_radiation_type MoK\a
_diffrn_radiation_wavelength 0.71073
_diffrn_reflns_av_R_equivalents 0.0295
_diffrn_reflns_av_sigmaI/netI 0.0205
_diffrn_reflns_limit_h_max 10
_diffrn_reflns_limit_h_min -10
_diffrn_reflns_limit_k_max 13
_diffrn_reflns_limit_k_min -13
_diffrn_reflns_limit_l_max 28
_diffrn_reflns_limit_l_min -28
_diffrn_reflns_number 20453
_diffrn_reflns_theta_full 25.04
_diffrn_reflns_theta_max 25.04
_diffrn_reflns_theta_min 1.74
_exptl_absorpt_coefficient_mu 0.919
_exptl_absorpt_correction_T_max 0.9137
_exptl_absorpt_correction_T_min 0.6565
_exptl_absorpt_correction_type empirical
_exptl_crystal_colour Green
_exptl_crystal_density_diffrn 1.517
_exptl_crystal_density_method 'not measured'
_exptl_crystal_description Block
_exptl_crystal_F_000 1056
_exptl_crystal_size_max 0.50
_exptl_crystal_size_mid 0.40
_exptl_crystal_size_min 0.10
_refine_diff_density_max 0.479
_refine_diff_density_min -0.176
_refine_diff_density_rms 0.065
_refine_ls_extinction_method none
_refine_ls_goodness_of_fit_ref 1.069
_refine_ls_hydrogen_treatment mixed
_refine_ls_matrix_type full
_refine_ls_number_parameters 315
_refine_ls_number_reflns 3926
_refine_ls_number_restraints 0
_refine_ls_restrained_S_all 1.069
_refine_ls_R_factor_all 0.0385
_refine_ls_R_factor_gt 0.0331
_refine_ls_shift/su_max 0.001
_refine_ls_shift/su_mean 0.000
_refine_ls_structure_factor_coef Fsqd
_refine_ls_weighting_details 'calc w=1/[\s^2^(Fo^2^)+(0.0483P)^2^+0.9256P] where P=(Fo^2^+2Fc^2^)/3'
_refine_ls_weighting_scheme calc
_refine_ls_wR_factor_gt 0.0835
_refine_ls_wR_factor_ref 0.0865
_reflns_number_gt 3468
_reflns_number_total 3926
_reflns_threshold_expression >2sigma(I)
_cod_data_source_file cg201111r_si_001.cif
_cod_data_source_block compound-2
_cod_depositor_comments
;
The following automatic conversions were performed:

'_symmetry_cell_setting' value 'Monoclinic' changed to 'monoclinic'
according to /home/saulius/struct/CIF-dictionaries/cif_core.dic
dictionary named 'cif_core.dic' version 2.4.1 from 2010-06-29.

Automatic conversion script
Id: cif_fix_values 1715 2011-07-08 13:25:40Z adriana 
;
_cod_original_cell_volume 2221.0(19)
_cod_original_sg_symbol_H-M P2(1)/n
_cod_database_code 4502890

loop_
_symmetry_equiv_pos_as_xyz
'x, y, z'
'-x+1/2, y+1/2, -z+1/2'
'-x, -y, -z'
'x-1/2, -y-1/2, z-1/2'

loop_
_atom_site_label
_atom_site_type_symbol
_atom_site_fract_x
_atom_site_fract_y
_atom_site_fract_z
_atom_site_U_iso_or_equiv
_atom_site_adp_type
_atom_site_occupancy
_atom_site_symmetry_multiplicity
_atom_site_calc_flag
_atom_site_refinement_flags
Ni1 Ni 0.19106(3) 0.31991(2) 0.011411(10) 0.02923(11) Uani 1 1 d .
O1 O 0.08546(18) 0.17107(13) -0.03645(6) 0.0379(4) Uani 1 1 d .
O2 O -0.06059(17) 0.32916(13) -0.02622(6) 0.0353(3) Uani 1 1 d .
O3 O 0.12553(18) 0.24170(14) 0.08318(6) 0.0396(4) Uani 1 1 d .
N3 N 0.2330(2) 0.40510(16) -0.06218(7) 0.0342(4) Uani 1 1 d .
N2 N 0.4094(2) 0.24500(16) 0.03162(7) 0.0345(4) Uani 1 1 d .
N4 N 0.3362(2) 0.45905(17) -0.13644(7) 0.0348(4) Uani 1 1 d .
N1 N 0.5838(2) 0.10259(17) 0.06060(7) 0.0360(4) Uani 1 1 d .
C3 C 0.4318(3) 0.1319(2) 0.04989(9) 0.0357(5) Uani 1 1 d .
H3 H 0.3514 0.0787 0.0548 0.043 Uiso 1 1 calc R
C18 C -0.1582(3) 0.3033(2) -0.16627(9) 0.0390(5) Uani 1 1 d .
H18 H -0.0798 0.3471 -0.1431 0.047 Uiso 1 1 calc R
C17 C -0.2270(3) 0.2051(2) -0.14409(9) 0.0332(5) Uani 1 1 d .
C23 C 0.1706(3) 0.2729(2) 0.13438(8) 0.0349(5) Uani 1 1 d .
O4 O 0.2424(3) 0.36740(19) 0.15034(7) 0.0695(6) Uani 1 1 d .
C21 C -0.3900(3) 0.1778(2) -0.23650(10) 0.0461(6) Uani 1 1 d .
H21 H -0.4690 0.1343 -0.2595 0.055 Uiso 1 1 calc R
C5 C 0.7235(3) 0.00303(19) 0.14835(9) 0.0338(5) Uani 1 1 d .
C8 C 0.8649(2) 0.0232(2) 0.26273(9) 0.0360(5) Uani 1 1 d .
C16 C -0.1820(3) 0.1609(2) -0.08273(9) 0.0447(6) Uani 1 1 d .
H16A H -0.2726 0.1702 -0.0641 0.054 Uiso 1 1 calc R
H16B H -0.1586 0.0744 -0.0835 0.054 Uiso 1 1 calc R
C12 C 0.2179(3) 0.5393(2) -0.13307(9) 0.0390(5) Uani 1 1 d .
H12 H 0.1867 0.6046 -0.1574 0.047 Uiso 1 1 calc R
C11 C 0.3408(3) 0.3808(2) -0.09308(9) 0.0369(5) Uani 1 1 d .
H11 H 0.4119 0.3167 -0.0857 0.044 Uiso 1 1 calc R
C9 C 0.9124(3) -0.0657(2) 0.22844(9) 0.0391(5) Uani 1 1 d .
H9 H 0.9920 -0.1195 0.2435 0.047 Uiso 1 1 calc R
C4 C 0.6507(3) -0.0111(2) 0.08615(9) 0.0437(6) Uani 1 1 d .
H4A H 0.7302 -0.0397 0.0651 0.052 Uiso 1 1 calc R
H4B H 0.5689 -0.0726 0.0828 0.052 Uiso 1 1 calc R
C10 C 0.8423(3) -0.0753(2) 0.17169(9) 0.0390(5) Uani 1 1 d .
H10 H 0.8759 -0.1355 0.1490 0.047 Uiso 1 1 calc R
C15 C -0.0445(3) 0.2242(2) -0.04662(8) 0.0325(5) Uani 1 1 d .
C19 C -0.2047(3) 0.3378(2) -0.22315(9) 0.0415(5) Uani 1 1 d .
H19 H -0.1560 0.4041 -0.2372 0.050 Uiso 1 1 calc R
C7 C 0.7452(3) 0.1019(2) 0.23944(9) 0.0439(6) Uani 1 1 d .
H7 H 0.7119 0.1620 0.2622 0.053 Uiso 1 1 calc R
C13 C 0.1547(3) 0.5054(2) -0.08731(9) 0.0377(5) Uani 1 1 d .
H13 H 0.0711 0.5441 -0.0748 0.045 Uiso 1 1 calc R
C20 C -0.3213(3) 0.2759(2) -0.25921(9) 0.0373(5) Uani 1 1 d .
C24 C 0.1266(3) 0.1860(2) 0.17917(9) 0.0442(6) Uani 1 1 d .
H24A H 0.0134 0.1767 0.1723 0.053 Uiso 1 1 calc R
H24B H 0.1714 0.1065 0.1739 0.053 Uiso 1 1 calc R
C6 C 0.6747(3) 0.0921(2) 0.18283(9) 0.0420(5) Uani 1 1 d .
H6 H 0.5943 0.1454 0.1679 0.050 Uiso 1 1 calc R
C2 C 0.5567(3) 0.2906(2) 0.03117(10) 0.0421(5) Uani 1 1 d .
H2 H 0.5785 0.3693 0.0201 0.050 Uiso 1 1 calc R
C14 C 0.4469(3) 0.4634(3) -0.17643(9) 0.0458(6) Uani 1 1 d .
H14A H 0.5088 0.3890 -0.1728 0.055 Uiso 1 1 calc R
H14B H 0.5180 0.5316 -0.1667 0.055 Uiso 1 1 calc R
C1 C 0.6653(3) 0.2044(2) 0.04910(10) 0.0436(6) Uani 1 1 d .
H1 H 0.7736 0.2124 0.0529 0.052 Uiso 1 1 calc R
C22 C -0.3438(3) 0.1432(2) -0.18039(9) 0.0434(6) Uani 1 1 d .
H22 H -0.3921 0.0765 -0.1665 0.052 Uiso 1 1 calc R
O5 O 0.2595(2) 0.47961(16) 0.05487(7) 0.0369(4) Uani 1 1 d .
H5A H 0.200(3) 0.544(3) 0.0489(12) 0.059(9) Uiso 1 1 d .
H5B H 0.258(4) 0.464(3) 0.0845(14) 0.071(11) Uiso 1 1 d .

loop_
_atom_site_aniso_label
_atom_site_aniso_U_11
_atom_site_aniso_U_22
_atom_site_aniso_U_33
_atom_site_aniso_U_23
_atom_site_aniso_U_13
_atom_site_aniso_U_12
Ni1 0.03315(17) 0.03298(17) 0.02153(15) 0.00119(10) 0.00468(11) 0.00144(11)
O1 0.0407(9) 0.0401(9) 0.0326(8) -0.0049(6) 0.0059(7) 0.0040(7)
O2 0.0372(8) 0.0397(9) 0.0294(8) -0.0015(6) 0.0065(6) 0.0042(6)
O3 0.0505(9) 0.0466(9) 0.0219(7) 0.0003(6) 0.0065(6) -0.0115(7)
N3 0.0385(10) 0.0388(10) 0.0258(9) 0.0030(7) 0.0072(7) 0.0016(8)
N2 0.0368(10) 0.0361(10) 0.0294(9) 0.0034(8) 0.0023(7) 0.0021(8)
N4 0.0355(10) 0.0460(11) 0.0232(9) 0.0024(8) 0.0057(7) -0.0001(8)
N1 0.0409(10) 0.0402(10) 0.0259(9) -0.0004(8) 0.0029(7) 0.0074(8)
C3 0.0375(12) 0.0377(12) 0.0308(11) 0.0006(9) 0.0034(9) -0.0001(10)
C18 0.0414(12) 0.0454(13) 0.0286(11) -0.0061(9) 0.0016(9) -0.0081(10)
C17 0.0342(11) 0.0401(12) 0.0254(10) -0.0044(9) 0.0053(8) 0.0004(9)
C23 0.0385(12) 0.0394(12) 0.0256(11) 0.0027(9) 0.0023(9) -0.0032(10)
O4 0.1102(17) 0.0659(12) 0.0284(9) 0.0034(8) 0.0010(9) -0.0458(12)
C21 0.0485(14) 0.0526(15) 0.0325(12) -0.0094(10) -0.0063(10) -0.0083(11)
C5 0.0384(11) 0.0353(11) 0.0281(10) -0.0007(9) 0.0066(9) 0.0034(9)
C8 0.0347(11) 0.0485(13) 0.0261(11) -0.0001(9) 0.0091(9) -0.0010(10)
C16 0.0486(14) 0.0541(15) 0.0304(12) 0.0021(10) 0.0038(10) -0.0147(11)
C12 0.0446(13) 0.0406(12) 0.0309(11) 0.0067(9) 0.0043(9) 0.0044(10)
C11 0.0420(12) 0.0412(12) 0.0277(11) 0.0044(9) 0.0064(9) 0.0090(10)
C9 0.0401(12) 0.0460(13) 0.0311(11) 0.0043(10) 0.0057(9) 0.0113(10)
C4 0.0547(14) 0.0402(13) 0.0335(12) -0.0043(10) -0.0001(10) 0.0142(11)
C10 0.0480(13) 0.0380(12) 0.0316(11) -0.0031(9) 0.0085(10) 0.0097(10)
C15 0.0399(12) 0.0408(12) 0.0179(9) 0.0031(9) 0.0077(8) -0.0028(10)
C19 0.0525(14) 0.0413(13) 0.0314(12) -0.0002(9) 0.0094(10) -0.0042(11)
C7 0.0509(14) 0.0506(14) 0.0317(12) -0.0094(10) 0.0110(10) 0.0123(11)
C13 0.0381(12) 0.0427(12) 0.0327(11) 0.0007(9) 0.0072(9) 0.0051(10)
C20 0.0467(13) 0.0397(12) 0.0249(11) -0.0059(9) 0.0050(9) 0.0099(10)
C24 0.0592(15) 0.0444(13) 0.0272(11) 0.0022(9) 0.0025(10) -0.0123(11)
C6 0.0453(13) 0.0470(13) 0.0325(11) -0.0008(10) 0.0032(10) 0.0157(11)
C2 0.0421(13) 0.0450(13) 0.0379(12) 0.0088(10) 0.0039(10) -0.0060(10)
C14 0.0376(12) 0.0729(17) 0.0280(11) 0.0050(11) 0.0086(10) -0.0032(12)
C1 0.0351(12) 0.0595(15) 0.0366(12) 0.0057(11) 0.0074(10) -0.0013(11)
C22 0.0486(14) 0.0468(13) 0.0339(12) -0.0016(10) 0.0045(10) -0.0116(11)
O5 0.0465(10) 0.0348(9) 0.0291(9) 0.0016(7) 0.0058(7) 0.0012(7)

loop_
_atom_type_symbol
_atom_type_description
_atom_type_scat_dispersion_real
_atom_type_scat_dispersion_imag
_atom_type_scat_source
C C 0.0033 0.0016 'International Tables Vol C Tables 4.2.6.8 and 6.1.1.4'
H H 0.0000 0.0000 'International Tables Vol C Tables 4.2.6.8 and 6.1.1.4'
N N 0.0061 0.0033 'International Tables Vol C Tables 4.2.6.8 and 6.1.1.4'
O O 0.0106 0.0060 'International Tables Vol C Tables 4.2.6.8 and 6.1.1.4'
Ni Ni 0.3393 1.1124 'International Tables Vol C Tables 4.2.6.8 and 6.1.1.4'

loop_
_geom_angle_atom_site_label_1
_geom_angle_atom_site_label_2
_geom_angle_atom_site_label_3
_geom_angle
_geom_angle_site_symmetry_1
_geom_angle_site_symmetry_3
N2 Ni1 O5 92.82(7) . .
N2 Ni1 N3 95.12(7) . .
O5 Ni1 N3 88.00(8) . .
N2 Ni1 O3 90.83(7) . .
O5 Ni1 O3 91.88(7) . .
N3 Ni1 O3 174.04(7) . .
N2 Ni1 O1 96.52(7) . .
O5 Ni1 O1 170.65(6) . .
N3 Ni1 O1 90.83(7) . .
O3 Ni1 O1 88.33(7) . .
N2 Ni1 O2 157.23(6) . .
O5 Ni1 O2 109.93(6) . .
N3 Ni1 O2 86.66(7) . .
O3 Ni1 O2 87.78(6) . .
O1 Ni1 O2 60.73(6) . .
C15 O1 Ni1 92.06(13) . .
C15 O2 Ni1 86.98(12) . .
C23 O3 Ni1 126.94(14) . .
C11 N3 C13 105.29(17) . .
C11 N3 Ni1 128.96(15) . .
C13 N3 Ni1 125.68(14) . .
C3 N2 C2 105.14(18) . .
C3 N2 Ni1 122.28(15) . .
C2 N2 Ni1 132.57(15) . .
C11 N4 C12 106.84(17) . .
C11 N4 C14 125.99(19) . .
C12 N4 C14 126.95(19) . .
C3 N1 C1 106.89(19) . .
C3 N1 C4 126.2(2) . .
C1 N1 C4 126.5(2) . .
N2 C3 N1 111.9(2) . .
C17 C18 C19 120.8(2) . .
C18 C17 C22 117.4(2) . .
C18 C17 C16 124.03(19) . .
C22 C17 C16 118.6(2) . .
O4 C23 O3 125.5(2) . .
O4 C23 C24 118.82(19) . .
O3 C23 C24 115.69(19) . .
C22 C21 C20 121.3(2) . .
C10 C5 C6 118.8(2) . .
C10 C5 C4 119.00(19) . .
C6 C5 C4 122.2(2) . .
C9 C8 C7 118.75(19) . .
C9 C8 C14 120.0(2) . 4_666
C7 C8 C14 121.2(2) . 4_666
C15 C16 C17 116.41(19) . .
C13 C12 N4 106.47(19) . .
N3 C11 N4 111.96(19) . .
C8 C9 C10 120.4(2) . .
N1 C4 C5 112.81(18) . .
C5 C10 C9 121.0(2) . .
O1 C15 O2 120.2(2) . .
O1 C15 C16 119.3(2) . .
O2 C15 C16 120.4(2) . .
C20 C19 C18 121.7(2) . .
C6 C7 C8 120.9(2) . .
C12 C13 N3 109.43(19) . .
C21 C20 C19 117.1(2) . .
C21 C20 C24 121.1(2) . 4_565
C19 C20 C24 121.8(2) . 4_565
C20 C24 C23 115.82(19) 4_666 .
C7 C6 C5 120.1(2) . .
C1 C2 N2 109.9(2) . .
N4 C14 C8 112.12(18) . 4_565
C2 C1 N1 106.1(2) . .
C21 C22 C17 121.7(2) . .

loop_
_geom_bond_atom_site_label_1
_geom_bond_atom_site_label_2
_geom_bond_distance
_geom_bond_site_symmetry_2
Ni1 N2 2.0390(19) .
Ni1 O5 2.0652(18) .
Ni1 N3 2.0711(18) .
Ni1 O3 2.0760(16) .
Ni1 O1 2.1040(16) .
Ni1 O2 2.2085(18) .
O1 C15 1.252(3) .
O2 C15 1.265(3) .
O3 C23 1.260(2) .
N3 C11 1.312(3) .
N3 C13 1.372(3) .
N2 C3 1.316(3) .
N2 C2 1.371(3) .
N4 C11 1.337(3) .
N4 C12 1.363(3) .
N4 C14 1.464(3) .
N1 C3 1.335(3) .
N1 C1 1.372(3) .
N1 C4 1.461(3) .
C18 C17 1.378(3) .
C18 C19 1.395(3) .
C17 C22 1.387(3) .
C17 C16 1.523(3) .
C23 O4 1.233(3) .
C23 C24 1.526(3) .
C21 C22 1.379(3) .
C21 C20 1.383(3) .
C5 C10 1.380(3) .
C5 C6 1.387(3) .
C5 C4 1.513(3) .
C8 C9 1.378(3) .
C8 C7 1.387(3) .
C8 C14 1.505(3) 4_666
C16 C15 1.510(3) .
C12 C13 1.353(3) .
C9 C10 1.385(3) .
C19 C20 1.383(3) .
C7 C6 1.383(3) .
C20 C24 1.516(3) 4_565
C24 C20 1.516(3) 4_666
C2 C1 1.347(3) .
C14 C8 1.505(3) 4_565

loop_
_geom_hbond_atom_site_label_D
_geom_hbond_atom_site_label_H
_geom_hbond_atom_site_label_A
_geom_hbond_distance_DH
_geom_hbond_distance_HA
_geom_hbond_distance_DA
_geom_hbond_angle_DHA
_geom_hbond_site_symmetry_A
C14 H14B O4 0.97 2.32 3.236(3) 156.6 3_665
C4 H4A O1 0.97 2.34 3.259(3) 158.6 3_655
C10 H10 O1 0.93 2.78 3.542(3) 139.5 3_655
O5 H5A O2 0.87(3) 1.86(3) 2.721(2) 172(3) 3_565
